data_4345030
loop_
_publ_author_name
'Chakraborty, Indranil'
'Carrington, Samantha J.'
'Roseman, Graham'
'Mascharak, Pradip K.'

_publ_section_title
;
 Synthesis, Structures, and CO Release Capacity of a Family of
 Water-Soluble PhotoCORMs: Assessment of the Biocompatibility and Their
 Phototoxicity toward Human Breast Cancer Cells.
;
_journal_issue 3
_journal_name_full 'Inorganic chemistry'
_journal_page_first 1534
_journal_page_last 1545
_journal_paper_doi 10.1021/acs.inorgchem.6b02623
_journal_volume 56
_journal_year 2017
_chemical_formula_moiety 'C21 H20 Mn N5 O3 P, C F3 O3 S'
_chemical_formula_sum 'C22 H20 F3 Mn N5 O6 P S'
_chemical_formula_weight 625.40
_space_group_crystal_system monoclinic
_space_group_IT_number 14
_space_group_name_Hall '-P 2ybc'
_space_group_name_H-M_alt 'P 1 21/c 1'
_symmetry_space_group_name_Hall '-P 2ybc'
_symmetry_space_group_name_H-M 'P 1 21/c 1'
_atom_sites_solution_hydrogens geom
_audit_creation_date 2016-08-07
_audit_creation_method
;
Olex2 1.2
(compiled 2016.02.16 svn.r3265 for OlexSys, GUI svn.r5155)
;
_cell_angle_alpha 90
_cell_angle_beta 104.098(4)
_cell_angle_gamma 90
_cell_formula_units_Z 4
_cell_length_a 8.639(2)
_cell_length_b 27.250(6)
_cell_length_c 12.714(3)
_cell_measurement_reflns_used 4890
_cell_measurement_temperature 296(2)
_cell_measurement_theta_max 21.230
_cell_measurement_theta_min 2.270
_cell_volume 2902.9(12)
_computing_cell_refinement 'Bruker SAINT-2012'
_computing_data_collection 'Bruker APEX2-2012'
_computing_data_reduction 'Bruker SAINT-2012'
_computing_molecular_graphics 'Olex2 (Dolomanov et al., 2009)'
_computing_publication_material 'Olex2 (Dolomanov et al., 2009)'
_computing_structure_refinement 'ShelXL (Sheldrick, 2015)'
_computing_structure_solution 'ShelXT (Sheldrick, 2015)'
_diffrn_ambient_temperature 296.15
_diffrn_measured_fraction_theta_full 0.932
_diffrn_measured_fraction_theta_max 0.932
_diffrn_measurement_device_type 'Bruker APEX-II CCD'
_diffrn_measurement_method '\w scans'
_diffrn_radiation_type MoK\a
_diffrn_radiation_wavelength 0.71073
_diffrn_reflns_av_R_equivalents 0.0725
_diffrn_reflns_av_unetI/netI 0.0690
_diffrn_reflns_Laue_measured_fraction_full 0.932
_diffrn_reflns_Laue_measured_fraction_max 0.932
_diffrn_reflns_limit_h_max 9
_diffrn_reflns_limit_h_min -9
_diffrn_reflns_limit_k_max 30
_diffrn_reflns_limit_k_min -31
_diffrn_reflns_limit_l_max 14
_diffrn_reflns_limit_l_min -14
_diffrn_reflns_number 23455
_diffrn_reflns_point_group_measured_fraction_full 0.932
_diffrn_reflns_point_group_measured_fraction_max 0.932
_diffrn_reflns_theta_full 24.184
_diffrn_reflns_theta_max 24.184
_diffrn_reflns_theta_min 1.813
_exptl_absorpt_coefficient_mu 0.644
_exptl_absorpt_correction_T_max 0.7743
_exptl_absorpt_correction_T_min 0.6238
_exptl_absorpt_correction_type multi-scan
_exptl_absorpt_process_details SADABS
_exptl_crystal_colour yellow
_exptl_crystal_density_diffrn 1.431
_exptl_crystal_description block
_exptl_crystal_F_000 1272
_exptl_crystal_size_max 0.15
_exptl_crystal_size_mid 0.14
_exptl_crystal_size_min 0.10
_refine_diff_density_max 0.744
_refine_diff_density_min -0.661
_refine_diff_density_rms 0.085
_refine_ls_extinction_method none
_refine_ls_goodness_of_fit_ref 1.091
_refine_ls_hydrogen_treatment constr
_refine_ls_matrix_type full
_refine_ls_number_parameters 347
_refine_ls_number_reflns 4340
_refine_ls_number_restraints 19
_refine_ls_restrained_S_all 1.208
_refine_ls_R_factor_all 0.1139
_refine_ls_R_factor_gt 0.0711
_refine_ls_shift/su_max 0.000
_refine_ls_shift/su_mean 0.000
_refine_ls_structure_factor_coef Fsqd
_refine_ls_weighting_details 'w=1/[\s^2^(Fo^2^)+(0.1267P)^2^] where P=(Fo^2^+2Fc^2^)/3'
_refine_ls_weighting_scheme calc
_refine_ls_wR_factor_gt 0.2009
_refine_ls_wR_factor_ref 0.2215
_reflns_Friedel_coverage 0.000
_reflns_number_gt 2637
_reflns_number_total 4340
_reflns_threshold_expression 'I > 2\s(I)'
_cod_data_source_file ic6b02623_si_002.cif
_cod_data_source_block xsc1561_0m_sq
_cod_depositor_comments 'Adding full bibliography for 4345030--4345033.cif.'
_cod_original_cell_volume 2903.0(11)
_cod_database_code 4345030
_shelx_space_group_comment
;
The symmetry employed for this shelxl refinement is uniquely defined
by the following loop, which should always be used as a source of
symmetry information in preference to the above space-group names.
They are only intended as comments.
;
_olex2_refinement_description
;
1. Fixed Uiso
 At 1.2 times of:
  All C(H) groups, All C(H,H) groups
2. Restrained distances
 S22-C22
 1.8 with sigma of 0.02
 C22-F6
 1.8 with sigma of 0.02
 C22-F5
 1.8 with sigma of 0.02
 O5-C22
 2.5 with sigma of 0.02
 F6-C22
 1.4 with sigma of 0.02
 C22-F5
 1.4 with sigma of 0.02
 O6-S22
 1.3 with sigma of 0.02
 O5-S22
 1.3 with sigma of 0.02
 S22-O4
 1.3 with sigma of 0.02
 C22-F4
 1.4 with sigma of 0.02
3. Uiso/Uaniso restraints and constraints
C22 \\sim F6: within 1.7A with sigma of 0.04 and sigma for terminal atoms of
0.08
4. Rigid body (RIGU) restrains
 C22, F6
 with sigma for 1-2 distances of 0.004 and sigma for 1-3 distances of 0.004
5.a Secondary CH2 refined with riding coordinates:
 C16(H16A,H16B), C20(H20A,H20B), C18(H18A,H18B), C19(H19A,H19B), C17(H17A,
 H17B), C21(H21A,H21B)
5.b Aromatic/amide H refined with riding coordinates:
 C13(H13), C4(H4), C14(H14), C15(H15), C9(H9), C10(H10), C5(H5), C6(H6)
;
_shelx_shelxl_version_number 2014/7
_olex2_submission_special_instructions 'No special instructions were received'

loop_
_space_group_symop_operation_xyz
'x, y, z'
'-x, y+1/2, -z+1/2'
'-x, -y, -z'
'x, -y-1/2, z-1/2'

loop_
_atom_site_label
_atom_site_type_symbol
_atom_site_fract_x
_atom_site_fract_y
_atom_site_fract_z
_atom_site_U_iso_or_equiv
_atom_site_adp_type
_atom_site_occupancy
_atom_site_site_symmetry_order
_atom_site_calc_flag
_atom_site_refinement_flags_posn
_atom_site_refinement_flags_adp
Mn1 Mn 0.33610(10) 0.34708(3) 0.41393(7) 0.0409(4) Uani 1 1 d . .
P1 P 0.55308(17) 0.29821(6) 0.40574(11) 0.0389(4) Uani 1 1 d . .
S22 S 0.2449(3) 0.35982(12) 0.8883(2) 0.1092(10) Uani 1 1 d D .
N2 N 0.4848(5) 0.38715(17) 0.5336(4) 0.0413(12) Uani 1 1 d . .
O3 O 0.2592(5) 0.27466(18) 0.5643(4) 0.0636(13) Uani 1 1 d . .
O1 O 0.0502(6) 0.40150(17) 0.4386(4) 0.0655(13) Uani 1 1 d . .
O2 O 0.1357(6) 0.2959(2) 0.2233(4) 0.0750(15) Uani 1 1 d . .
N4 N 0.8730(5) 0.28814(19) 0.4127(4) 0.0519(14) Uani 1 1 d . .
N1 N 0.4195(6) 0.39772(18) 0.3221(4) 0.0456(13) Uani 1 1 d . .
N3 N 0.7487(6) 0.22069(19) 0.4916(4) 0.0495(13) Uani 1 1 d . .
N5 N 0.6883(6) 0.23121(19) 0.2929(4) 0.0501(14) Uani 1 1 d . .
C8 C 0.5300(7) 0.4295(2) 0.3812(5) 0.0462(15) Uani 1 1 d . .
C12 C 0.5632(7) 0.4237(2) 0.4948(5) 0.0491(16) Uani 1 1 d . .
C16 C 0.6123(7) 0.2487(2) 0.5075(4) 0.0433(15) Uani 1 1 d . .
H16A H 0.6388 0.2630 0.5796 0.052 Uiso 1 1 calc R .
H16B H 0.5226 0.2267 0.5030 0.052 Uiso 1 1 calc R .
C20 C 0.7535(7) 0.3262(2) 0.4188(5) 0.0481(16) Uani 1 1 d . .
H20A H 0.7481 0.3500 0.3612 0.058 Uiso 1 1 calc R .
H20B H 0.7857 0.3433 0.4876 0.058 Uiso 1 1 calc R .
C13 C 0.5139(8) 0.3823(2) 0.6415(5) 0.0537(17) Uani 1 1 d . .
H13 H 0.4627 0.3571 0.6689 0.064 Uiso 1 1 calc R .
C18 C 0.8299(8) 0.2621(2) 0.3075(5) 0.0576(18) Uani 1 1 d . .
H18A H 0.8122 0.2861 0.2496 0.069 Uiso 1 1 calc R .
H18B H 0.9193 0.2418 0.3010 0.069 Uiso 1 1 calc R .
C3 C 0.2869(7) 0.3028(2) 0.5057(5) 0.0439(15) Uani 1 1 d . .
C1 C 0.1628(8) 0.3821(2) 0.4265(5) 0.0511(16) Uani 1 1 d . .
C11 C 0.6735(7) 0.4543(2) 0.5640(6) 0.0559(18) Uani 1 1 d . .
C19 C 0.5430(7) 0.2609(2) 0.2832(4) 0.0489(16) Uani 1 1 d . .
H19A H 0.4509 0.2394 0.2715 0.059 Uiso 1 1 calc R .
H19B H 0.5294 0.2824 0.2207 0.059 Uiso 1 1 calc R .
C17 C 0.8905(8) 0.2518(2) 0.4995(5) 0.0577(17) Uani 1 1 d . .
H17A H 0.9137 0.2688 0.5686 0.069 Uiso 1 1 calc R .
H17B H 0.9811 0.2310 0.4985 0.069 Uiso 1 1 calc R .
C2 C 0.2143(7) 0.3152(3) 0.2975(5) 0.0535(17) Uani 1 1 d . .
C21 C 0.7101(8) 0.1967(2) 0.3847(5) 0.0562(18) Uani 1 1 d . .
H21A H 0.6130 0.1778 0.3773 0.067 Uiso 1 1 calc R .
H21B H 0.7952 0.1740 0.3812 0.067 Uiso 1 1 calc R .
C7 C 0.6065(8) 0.4666(3) 0.3349(6) 0.0633(19) Uani 1 1 d . .
C4 C 0.3875(8) 0.4030(3) 0.2144(5) 0.0647(19) Uani 1 1 d . .
H4 H 0.3139 0.3820 0.1712 0.078 Uiso 1 1 calc R .
C14 C 0.6130(9) 0.4118(3) 0.7129(6) 0.066(2) Uani 1 1 d . .
H14 H 0.6244 0.4079 0.7871 0.079 Uiso 1 1 calc R .
C15 C 0.6948(9) 0.4469(3) 0.6753(6) 0.072(2) Uani 1 1 d . .
H15 H 0.7665 0.4665 0.7240 0.086 Uiso 1 1 calc R .
C9 C 0.7212(9) 0.4969(3) 0.4074(9) 0.079(2) Uani 1 1 d . .
H9 H 0.7764 0.5207 0.3788 0.095 Uiso 1 1 calc R .
C10 C 0.7504(9) 0.4917(3) 0.5153(7) 0.074(2) Uani 1 1 d . .
H10 H 0.8223 0.5128 0.5597 0.089 Uiso 1 1 calc R .
C5 C 0.4609(11) 0.4392(3) 0.1638(7) 0.085(3) Uani 1 1 d . .
H5 H 0.4334 0.4419 0.0886 0.102 Uiso 1 1 calc R .
C6 C 0.5674(10) 0.4690(3) 0.2216(7) 0.076(2) Uani 1 1 d . .
H6 H 0.6174 0.4920 0.1869 0.092 Uiso 1 1 calc R .
C22 C 0.1161(11) 0.3811(4) 0.7781(8) 0.128(4) Uani 1 1 d D U
O6 O 0.1643(11) 0.3654(4) 0.9683(6) 0.165(3) Uani 1 1 d D .
O5 O 0.2561(13) 0.3093(3) 0.8534(9) 0.200(4) Uani 1 1 d D .
O4 O 0.3778(10) 0.3901(4) 0.8955(8) 0.198(4) Uani 1 1 d D .
F6 F -0.0301(7) 0.3572(2) 0.7487(5) 0.143(2) Uani 1 1 d D U
F5 F 0.0758(13) 0.4316(3) 0.7843(10) 0.259(5) Uani 1 1 d D .
F4 F 0.1605(10) 0.3809(3) 0.6855(7) 0.178(3) Uiso 1 1 d D .

loop_
_atom_site_aniso_label
_atom_site_aniso_U_11
_atom_site_aniso_U_22
_atom_site_aniso_U_33
_atom_site_aniso_U_23
_atom_site_aniso_U_13
_atom_site_aniso_U_12
Mn1 0.0312(6) 0.0511(6) 0.0397(6) -0.0016(4) 0.0074(4) -0.0057(4)
P1 0.0324(9) 0.0488(10) 0.0352(8) -0.0036(7) 0.0076(6) -0.0068(7)
S22 0.0779(18) 0.170(3) 0.0777(15) -0.0140(16) 0.0152(13) 0.0300(18)
N2 0.035(3) 0.042(3) 0.045(3) -0.003(2) 0.008(2) -0.002(2)
O3 0.046(3) 0.079(3) 0.065(3) 0.011(3) 0.013(2) -0.013(2)
O1 0.046(3) 0.062(3) 0.092(4) -0.002(3) 0.024(3) 0.000(2)
O2 0.054(3) 0.108(4) 0.054(3) -0.025(3) -0.003(2) -0.022(3)
N4 0.030(3) 0.061(4) 0.066(4) -0.002(3) 0.013(3) -0.002(2)
N1 0.039(3) 0.052(3) 0.043(3) 0.004(3) 0.007(2) 0.008(3)
N3 0.042(3) 0.058(3) 0.048(3) 0.006(3) 0.009(2) 0.003(3)
N5 0.043(3) 0.060(4) 0.051(3) -0.014(3) 0.018(2) -0.004(3)
C8 0.040(4) 0.048(4) 0.055(4) 0.003(3) 0.020(3) 0.008(3)
C12 0.037(4) 0.044(4) 0.068(4) -0.006(3) 0.016(3) 0.001(3)
C16 0.041(4) 0.053(4) 0.037(3) 0.003(3) 0.011(3) -0.007(3)
C20 0.039(4) 0.044(4) 0.060(4) -0.005(3) 0.009(3) -0.007(3)
C13 0.056(4) 0.050(4) 0.052(4) -0.002(3) 0.007(3) -0.003(3)
C18 0.052(4) 0.067(5) 0.060(4) -0.002(4) 0.023(3) -0.003(4)
C3 0.038(4) 0.049(4) 0.044(4) 0.000(3) 0.009(3) 0.001(3)
C1 0.043(4) 0.047(4) 0.065(4) -0.004(3) 0.015(3) -0.012(3)
C11 0.040(4) 0.044(4) 0.080(5) -0.014(4) 0.008(4) 0.003(3)
C19 0.042(4) 0.069(4) 0.036(3) -0.012(3) 0.010(3) -0.005(3)
C17 0.045(4) 0.068(5) 0.056(4) 0.002(4) 0.006(3) 0.003(4)
C2 0.035(4) 0.071(5) 0.057(4) 0.001(4) 0.016(3) -0.004(3)
C21 0.050(4) 0.044(4) 0.075(5) -0.014(4) 0.015(3) -0.010(3)
C7 0.057(5) 0.059(5) 0.082(5) 0.014(4) 0.034(4) 0.005(4)
C4 0.061(5) 0.079(5) 0.055(4) 0.007(4) 0.016(4) 0.000(4)
C14 0.069(5) 0.065(5) 0.055(4) -0.002(4) -0.003(4) -0.006(4)
C15 0.054(5) 0.071(5) 0.075(5) -0.018(4) -0.014(4) -0.004(4)
C9 0.059(5) 0.042(5) 0.148(8) -0.003(5) 0.047(5) -0.012(4)
C10 0.073(6) 0.049(5) 0.102(7) -0.008(5) 0.024(5) -0.014(4)
C5 0.092(7) 0.108(7) 0.065(5) 0.031(5) 0.037(5) 0.013(6)
C6 0.066(6) 0.077(6) 0.096(7) 0.015(5) 0.040(5) -0.007(4)
C22 0.086(6) 0.198(11) 0.122(8) 0.054(7) 0.068(6) 0.015(6)
O6 0.150(7) 0.259(10) 0.103(5) -0.007(6) 0.064(5) 0.017(7)
O5 0.237(11) 0.110(6) 0.238(10) -0.052(7) 0.032(8) 0.076(7)
O4 0.087(6) 0.301(12) 0.198(9) -0.066(9) 0.021(6) -0.082(7)
F6 0.081(4) 0.185(6) 0.158(5) 0.056(4) 0.019(4) -0.016(4)
F5 0.222(10) 0.145(7) 0.377(15) 0.090(9) 0.007(9) 0.033(7)

loop_
_atom_type_symbol
_atom_type_description
_atom_type_scat_dispersion_real
_atom_type_scat_dispersion_imag
_atom_type_scat_source
C C 0.0033 0.0016 'International Tables Vol C Tables 4.2.6.8 and 6.1.1.4'
H H 0.0000 0.0000 'International Tables Vol C Tables 4.2.6.8 and 6.1.1.4'
F F 0.0171 0.0103 'International Tables Vol C Tables 4.2.6.8 and 6.1.1.4'
Mn Mn 0.3368 0.7283 'International Tables Vol C Tables 4.2.6.8 and 6.1.1.4'
N N 0.0061 0.0033 'International Tables Vol C Tables 4.2.6.8 and 6.1.1.4'
O O 0.0106 0.0060 'International Tables Vol C Tables 4.2.6.8 and 6.1.1.4'
P P 0.1023 0.0942 'International Tables Vol C Tables 4.2.6.8 and 6.1.1.4'
S S 0.1246 0.1234 'International Tables Vol C Tables 4.2.6.8 and 6.1.1.4'

loop_
_geom_angle_atom_site_label_1
_geom_angle_atom_site_label_2
_geom_angle_atom_site_label_3
_geom_angle
_geom_angle_publ_flag
N2 Mn1 P1 88.39(13) y
N1 Mn1 P1 87.75(14) y
N1 Mn1 N2 79.67(19) y
C3 Mn1 P1 87.99(19) y
C3 Mn1 N2 94.6(2) y
C3 Mn1 N1 173.0(2) y
C3 Mn1 C1 88.0(3) y
C3 Mn1 C2 91.5(3) y
C1 Mn1 P1 176.0(2) y
C1 Mn1 N2 92.1(2) y
C1 Mn1 N1 96.2(2) y
C1 Mn1 C2 89.8(3) y
C2 Mn1 P1 90.2(2) y
C2 Mn1 N2 173.7(2) y
C2 Mn1 N1 94.1(2) y
C16 P1 Mn1 118.33(19) ?
C16 P1 C20 98.3(3) ?
C20 P1 Mn1 120.3(2) ?
C19 P1 Mn1 118.8(2) ?
C19 P1 C16 97.9(3) ?
C19 P1 C20 98.8(3) ?
O6 S22 C22 103.2(5) ?
O6 S22 O5 114.4(7) ?
O6 S22 O4 116.3(6) ?
O5 S22 C22 98.8(5) ?
O4 S22 C22 102.7(6) ?
O4 S22 O5 117.6(7) ?
C12 N2 Mn1 113.4(4) ?
C13 N2 Mn1 129.4(4) ?
C13 N2 C12 117.2(5) ?
C18 N4 C20 111.0(5) ?
C17 N4 C20 112.3(5) ?
C17 N4 C18 108.3(5) ?
C8 N1 Mn1 114.0(4) ?
C4 N1 Mn1 130.0(5) ?
C4 N1 C8 115.9(6) ?
C16 N3 C17 112.0(5) ?
C16 N3 C21 110.6(5) ?
C17 N3 C21 108.4(5) ?
C18 N5 C19 111.4(5) ?
C18 N5 C21 109.0(5) ?
C19 N5 C21 111.0(5) ?
N1 C8 C12 115.6(5) ?
N1 C8 C7 123.9(6) ?
C12 C8 C7 120.5(6) ?
N2 C12 C8 117.2(6) ?
N2 C12 C11 121.9(6) ?
C8 C12 C11 120.9(6) ?
P1 C16 H16A 109.2 ?
P1 C16 H16B 109.2 ?
N3 C16 P1 112.2(4) ?
N3 C16 H16A 109.2 ?
N3 C16 H16B 109.2 ?
H16A C16 H16B 107.9 ?
P1 C20 H20A 109.5 ?
P1 C20 H20B 109.5 ?
N4 C20 P1 110.7(4) ?
N4 C20 H20A 109.5 ?
N4 C20 H20B 109.5 ?
H20A C20 H20B 108.1 ?
N2 C13 H13 118.0 ?
N2 C13 C14 124.1(6) ?
C14 C13 H13 118.0 ?
N4 C18 H18A 108.7 ?
N4 C18 H18B 108.7 ?
N5 C18 N4 114.2(5) ?
N5 C18 H18A 108.7 ?
N5 C18 H18B 108.7 ?
H18A C18 H18B 107.6 ?
O3 C3 Mn1 178.6(6) ?
O1 C1 Mn1 175.1(6) ?
C12 C11 C10 117.7(7) ?
C15 C11 C12 116.9(7) ?
C15 C11 C10 125.3(7) ?
P1 C19 H19A 109.3 ?
P1 C19 H19B 109.3 ?
N5 C19 P1 111.6(4) ?
N5 C19 H19A 109.3 ?
N5 C19 H19B 109.3 ?
H19A C19 H19B 108.0 ?
N4 C17 N3 114.0(5) ?
N4 C17 H17A 108.8 ?
N4 C17 H17B 108.8 ?
N3 C17 H17A 108.8 ?
N3 C17 H17B 108.8 ?
H17A C17 H17B 107.6 ?
O2 C2 Mn1 178.6(6) ?
N3 C21 N5 113.9(5) ?
N3 C21 H21A 108.8 ?
N3 C21 H21B 108.8 ?
N5 C21 H21A 108.8 ?
N5 C21 H21B 108.8 ?
H21A C21 H21B 107.7 ?
C8 C7 C9 117.6(7) ?
C6 C7 C8 116.3(7) ?
C6 C7 C9 126.1(7) ?
N1 C4 H4 118.7 ?
N1 C4 C5 122.6(7) ?
C5 C4 H4 118.7 ?
C13 C14 H14 120.5 ?
C15 C14 C13 119.1(7) ?
C15 C14 H14 120.5 ?
C11 C15 H15 119.6 ?
C14 C15 C11 120.8(7) ?
C14 C15 H15 119.6 ?
C7 C9 H9 119.2 ?
C10 C9 C7 121.6(7) ?
C10 C9 H9 119.2 ?
C11 C10 H10 119.2 ?
C9 C10 C11 121.7(7) ?
C9 C10 H10 119.2 ?
C4 C5 H5 119.7 ?
C6 C5 C4 120.7(8) ?
C6 C5 H5 119.7 ?
C7 C6 H6 119.7 ?
C5 C6 C7 120.5(7) ?
C5 C6 H6 119.7 ?
F6 C22 S22 116.2(6) ?
F6 C22 F5 104.4(8) ?
F5 C22 S22 114.3(8) ?
F4 C22 S22 117.8(7) ?
F4 C22 F6 101.6(9) ?
F4 C22 F5 100.4(9) ?

loop_
_geom_bond_atom_site_label_1
_geom_bond_atom_site_label_2
_geom_bond_distance
_geom_bond_publ_flag
Mn1 P1 2.3224(18) y
Mn1 N2 2.051(5) y
Mn1 N1 2.049(5) y
Mn1 C3 1.800(7) y
Mn1 C1 1.816(7) y
Mn1 C2 1.815(7) y
P1 C16 1.853(6) ?
P1 C20 1.862(6) ?
P1 C19 1.845(6) ?
S22 C22 1.667(9) ?
S22 O6 1.374(7) ?
S22 O5 1.457(7) ?
S22 O4 1.398(8) ?
N2 C12 1.364(7) ?
N2 C13 1.339(7) ?
O3 C3 1.135(7) ?
O1 C1 1.149(7) ?
O2 C2 1.146(7) ?
N4 C20 1.479(7) ?
N4 C18 1.479(8) ?
N4 C17 1.462(8) ?
N1 C8 1.370(8) ?
N1 C4 1.336(8) ?
N3 C16 1.459(7) ?
N3 C17 1.474(8) ?
N3 C21 1.471(8) ?
N5 C18 1.459(8) ?
N5 C19 1.474(7) ?
N5 C21 1.474(8) ?
C8 C12 1.410(8) ?
C8 C7 1.412(9) ?
C12 C11 1.403(9) ?
C16 H16A 0.9700 ?
C16 H16B 0.9700 ?
C20 H20A 0.9700 ?
C20 H20B 0.9700 ?
C13 H13 0.9300 ?
C13 C14 1.351(9) ?
C18 H18A 0.9700 ?
C18 H18B 0.9700 ?
C11 C15 1.396(9) ?
C11 C10 1.436(10) ?
C19 H19A 0.9700 ?
C19 H19B 0.9700 ?
C17 H17A 0.9700 ?
C17 H17B 0.9700 ?
C21 H21A 0.9700 ?
C21 H21B 0.9700 ?
C7 C9 1.438(11) ?
C7 C6 1.399(10) ?
C4 H4 0.9300 ?
C4 C5 1.410(10) ?
C14 H14 0.9300 ?
C14 C15 1.345(10) ?
C15 H15 0.9300 ?
C9 H9 0.9300 ?
C9 C10 1.340(11) ?
C10 H10 0.9300 ?
C5 H5 0.9300 ?
C5 C6 1.310(11) ?
C6 H6 0.9300 ?
C22 F6 1.388(9) ?
C22 F5 1.428(10) ?
C22 F4 1.325(9) ?

loop_
_geom_torsion_atom_site_label_1
_geom_torsion_atom_site_label_2
_geom_torsion_atom_site_label_3
_geom_torsion_atom_site_label_4
_geom_torsion
Mn1 P1 C16 N3 179.2(3)
Mn1 P1 C20 N4 179.2(3)
Mn1 P1 C19 N5 -178.4(3)
Mn1 N2 C12 C8 1.2(7)
Mn1 N2 C12 C11 -178.3(4)
Mn1 N2 C13 C14 -178.6(5)
Mn1 N1 C8 C12 -2.6(7)
Mn1 N1 C8 C7 178.4(5)
Mn1 N1 C4 C5 -177.5(5)
N2 C12 C11 C15 -2.6(9)
N2 C12 C11 C10 179.7(6)
N2 C13 C14 C15 -3.5(11)
N1 C8 C12 N2 0.9(8)
N1 C8 C12 C11 -179.6(5)
N1 C8 C7 C9 -179.4(6)
N1 C8 C7 C6 -1.8(10)
N1 C4 C5 C6 1.2(12)
C8 N1 C4 C5 -0.6(10)
C8 C12 C11 C15 178.0(6)
C8 C12 C11 C10 0.3(9)
C8 C7 C9 C10 -2.6(11)
C8 C7 C6 C5 2.4(11)
C12 N2 C13 C14 1.2(9)
C12 C8 C7 C9 1.6(9)
C12 C8 C7 C6 179.2(6)
C12 C11 C15 C14 0.3(10)
C12 C11 C10 C9 -1.3(10)
C16 P1 C20 N4 49.4(5)
C16 P1 C19 N5 -49.9(5)
C16 N3 C17 N4 -66.3(6)
C16 N3 C21 N5 68.2(6)
C20 P1 C16 N3 -49.7(5)
C20 P1 C19 N5 49.8(5)
C20 N4 C18 N5 -68.6(7)
C20 N4 C17 N3 67.3(7)
C13 N2 C12 C8 -178.7(5)
C13 N2 C12 C11 1.9(8)
C13 C14 C15 C11 2.6(11)
C18 N4 C20 P1 60.6(6)
C18 N4 C17 N3 -55.7(6)
C18 N5 C19 P1 -60.6(6)
C18 N5 C21 N3 54.7(6)
C19 P1 C16 N3 50.4(4)
C19 P1 C20 N4 -50.0(5)
C19 N5 C18 N4 68.2(7)
C19 N5 C21 N3 -68.4(6)
C17 N4 C20 P1 -60.9(6)
C17 N4 C18 N5 55.2(7)
C17 N3 C16 P1 59.9(5)
C17 N3 C21 N5 -55.0(7)
C21 N3 C16 P1 -61.2(6)
C21 N3 C17 N4 56.0(7)
C21 N5 C18 N4 -54.7(7)
C21 N5 C19 P1 61.1(6)
C7 C8 C12 N2 -180.0(5)
C7 C8 C12 C11 -0.6(9)
C7 C9 C10 C11 2.5(12)
C4 N1 C8 C12 180.0(5)
C4 N1 C8 C7 0.9(9)
C4 C5 C6 C7 -2.1(13)
C15 C11 C10 C9 -178.8(7)
C9 C7 C6 C5 179.7(8)
C10 C11 C15 C14 177.8(7)
C6 C7 C9 C10 -180.0(8)
O6 S22 C22 F6 -59.7(9)
O6 S22 C22 F5 62.1(9)
O6 S22 C22 F4 179.5(9)
O5 S22 C22 F6 58.1(9)
O5 S22 C22 F5 179.8(9)
O5 S22 C22 F4 -62.7(10)
O4 S22 C22 F6 179.1(8)
O4 S22 C22 F5 -59.2(9)
O4 S22 C22 F4 58.3(10)

loop_
_smtbx_masks_void_nr
_smtbx_masks_void_average_x
_smtbx_masks_void_average_y
_smtbx_masks_void_average_z
_smtbx_masks_void_volume
_smtbx_masks_void_count_electrons
1 -0.008 0.000 0.500 263.7 85.6
2 0.198 0.500 0.000 263.7 85.6
